data_9008252
loop_
_publ_author_name
'Nilsson, B. A.'

_publ_section_title
;
 The crystal structure of mercury(I) dihydrogenphosphate, Hg2(H2PO4)2
;
_journal_name_full 'Zeitschrift fur Kristallographie'
_journal_page_first 321
_journal_page_last 329
_journal_volume 141
_journal_year 1975
_chemical_formula_structural Hg2(H2PO4)2
_chemical_formula_sum 'Hg O4 P'
_space_group_IT_number 14
_symmetry_space_group_name_Hall '-P 2yn'
_symmetry_space_group_name_H-M 'P 1 21/n 1'
_cell_angle_alpha 90
_cell_angle_beta 92.172
_cell_angle_gamma 90
_cell_length_a 6.0754
_cell_length_b 14.5034
_cell_length_c 4.7280
_cell_formula_units_Z 4
_cell_volume 416.303
_database_code_amcsd 0010778
_exptl_crystal_density_diffrn 4.716
_cod_original_formula_sum 'Hg P O4'
_cod_database_code 9008252
_amcsd_formula_title Hg2(H2PO4)2

loop_
_space_group_symop_operation_xyz
x,y,z
1/2+x,1/2-y,1/2+z
1/2-x,1/2+y,1/2-z
-x,-y,-z

loop_
_atom_site_aniso_label
_atom_site_aniso_U_11
_atom_site_aniso_U_22
_atom_site_aniso_U_33
_atom_site_aniso_U_12
_atom_site_aniso_U_13
_atom_site_aniso_U_23
Hg 0.01419 0.03517 0.02386 0.00268 0.00480 0.00139
P 0.01307 0.02131 0.01040 0.00045 0.00247 0.00000
O1 0.00112 0.05541 0.00170 -0.00624 0.00044 -0.01597
O2 0.00355 0.03517 0.00271 0.00401 -0.00174 -0.00903
O3 0.00224 0.03090 0.00407 -0.00268 0.00189 -0.00104
O4 0.00187 0.02877 0.00351 -0.00089 0.00029 0.00764

loop_
_atom_site_label
_atom_site_fract_x
_atom_site_fract_y
_atom_site_fract_z
Hg 0.30421 0.01696 0.05308
P 0.98860 0.15230 0.40500
O1 0.00100 0.06770 0.21000
O2 0.18800 0.14420 0.62400
O3 0.77100 0.13790 0.56700
O4 0.99200 0.24500 0.26300

loop_
_cod_related_entry_id
_cod_related_entry_database
_cod_related_entry_code
1 AMCSD 0010778
